data_7115061
loop_
_publ_author_name
'Smith, Jeremy M.'
'Lachicotte, Rene J.'
'Holland, Patrick L.'

_publ_section_title
;
 Tuning metal coordination number by ancillary ligand steric effects:
 synthesis of a three-coordinate iron(ii) complex
;
_journal_issue 17
_journal_name_full 'Chemical Communications'
_journal_page_first 1542
_journal_paper_doi 10.1039/b103635c
_journal_year 2001
_chemical_formula_sum 'C35 H53 Cl Fe N2'
_chemical_formula_weight 593.09
_chemical_melting_point 271.0(10)
_chemical_name_systematic
; 
? 
;
_space_group_IT_number 15
_symmetry_cell_setting monoclinic
_symmetry_space_group_name_Hall '-C 2yc'
_symmetry_space_group_name_H-M 'C 1 2/c 1'
_atom_sites_solution_hydrogens geom
_atom_sites_solution_primary direct
_atom_sites_solution_secondary difmap
_audit_creation_method SHELXL-97
_cell_angle_alpha 90.00
_cell_angle_beta 107.2370(10)
_cell_angle_gamma 90.00
_cell_formula_units_Z 4
_cell_length_a 16.9014(11)
_cell_length_b 9.3514(6)
_cell_length_c 22.7756(15)
_cell_measurement_reflns_used 2132
_cell_measurement_temperature 193(2)
_cell_measurement_theta_max 23
_cell_measurement_theta_min 2
_cell_volume 3438.0(4)
_computing_cell_refinement 'Bruker SMART'
_computing_data_collection 'Bruker SMART'
_computing_data_reduction 'Bruker SHELXTL'
_computing_molecular_graphics 'Bruker SHELXTL'
_computing_publication_material 'Bruker SHELXTL'
_computing_structure_refinement 'SHELXL-97 (Sheldrick, 1997)'
_computing_structure_solution 'SHELXS-97 (Sheldrick, 1990)'
_diffrn_ambient_temperature 193(2)
_diffrn_measured_fraction_theta_full 0.993
_diffrn_measured_fraction_theta_max 0.993
_diffrn_measurement_device_type 'CCD area detector'
_diffrn_measurement_method 'phi and omega scans'
_diffrn_radiation_monochromator graphite
_diffrn_radiation_source 'fine-focus sealed tube'
_diffrn_radiation_type MoK\a
_diffrn_radiation_wavelength 0.71073
_diffrn_reflns_av_R_equivalents 0.0256
_diffrn_reflns_av_sigmaI/netI 0.0271
_diffrn_reflns_limit_h_max 18
_diffrn_reflns_limit_h_min -18
_diffrn_reflns_limit_k_max 10
_diffrn_reflns_limit_k_min -7
_diffrn_reflns_limit_l_max 25
_diffrn_reflns_limit_l_min -25
_diffrn_reflns_number 7361
_diffrn_reflns_theta_full 23.27
_diffrn_reflns_theta_max 23.27
_diffrn_reflns_theta_min 1.87
_exptl_absorpt_coefficient_mu 0.540
_exptl_absorpt_correction_T_max 0.928
_exptl_absorpt_correction_T_min 0.704
_exptl_absorpt_correction_type empirical
_exptl_absorpt_process_details SADABS
_exptl_crystal_colour Red/BrownD
_exptl_crystal_density_diffrn 1.146
_exptl_crystal_density_meas ?
_exptl_crystal_density_method 'not measured'
_exptl_crystal_description Rhombic
_exptl_crystal_F_000 1280
_exptl_crystal_size_max 0.24
_exptl_crystal_size_mid 0.24
_exptl_crystal_size_min 0.48
_refine_diff_density_max 0.252
_refine_diff_density_min -0.189
_refine_diff_density_rms 0.037
_refine_ls_extinction_method none
_refine_ls_goodness_of_fit_ref 1.107
_refine_ls_hydrogen_treatment mixed
_refine_ls_matrix_type full
_refine_ls_number_parameters 178
_refine_ls_number_reflns 2463
_refine_ls_number_restraints 0
_refine_ls_restrained_S_all 1.107
_refine_ls_R_factor_all 0.0523
_refine_ls_R_factor_gt 0.0398
_refine_ls_shift/su_max 0.001
_refine_ls_shift/su_mean 0.000
_refine_ls_structure_factor_coef Fsqd
_refine_ls_weighting_details 'calc w=1/[\s^2^(Fo^2^)+(0.0418P)^2^+2.8195P] where P=(Fo^2^+2Fc^2^)/3'
_refine_ls_weighting_scheme calc
_refine_ls_wR_factor_gt 0.0874
_refine_ls_wR_factor_ref 0.0917
_reflns_number_gt 2132
_reflns_number_total 2463
_reflns_threshold_expression >2sigma(I)
_cod_data_source_file b103635c.txt
_cod_data_source_block sad2
_cod_depositor_comments
;
The following automatic conversions were performed:

'_chemical_melting_point' value '270-272' was changed to '271.0(10)'
- the average value was taken and precision was
estimated.

'_symmetry_cell_setting' value 'Monoclinic' changed to
'monoclinic' according to
/usr/data/users/saulius/automatic-downloads/retrospective/RSC/lib/dictionaries/cif_core.dic
dictionary named 'cif_core.dic' version 2.4.2 from 2011-04-26.

Automatic conversion script
Id: cif_fix_values 2281 2013-09-26 08:29:07Z andrius 

The following automatic conversions were performed:

'_exptl_crystal_density_meas' value 'NA' was changed to '?' - the
value is perceived as not measured.

Automatic conversion script
Id: cif_fix_values 3008 2015-01-20 13:52:24Z robertas 
;
_cod_original_sg_symbol_H-M C2/c
_cod_database_code 7115061

loop_
_symmetry_equiv_pos_as_xyz
'x, y, z'
'-x, y, -z+1/2'
'x+1/2, y+1/2, z'
'-x+1/2, y+1/2, -z+1/2'
'-x, -y, -z'
'x, -y, z-1/2'
'-x+1/2, -y+1/2, -z'
'x+1/2, -y+1/2, z-1/2'

loop_
_atom_site_label
_atom_site_type_symbol
_atom_site_fract_x
_atom_site_fract_y
_atom_site_fract_z
_atom_site_U_iso_or_equiv
_atom_site_adp_type
_atom_site_occupancy
_atom_site_symmetry_multiplicity
_atom_site_calc_flag
_atom_site_refinement_flags
Fe1 Fe 0.5000 1.83056(5) 0.7500 0.03331(18) Uani 1 2 d S
Cl1 Cl 0.5000 2.06285(10) 0.7500 0.0688(4) Uani 1 2 d S
N1 N 0.44760(11) 1.69163(19) 0.68667(8) 0.0246(4) Uani 1 1 d .
C1 C 0.41405(14) 1.4376(2) 0.64279(10) 0.0275(5) Uani 1 1 d .
C2 C 0.45486(13) 1.5488(2) 0.69354(10) 0.0236(5) Uani 1 1 d .
C3 C 0.5000 1.4888(3) 0.7500 0.0269(8) Uani 1 2 d S
H3A H 0.5000 1.3872 0.7500 0.032 Uiso 1 2 calc SR
C4 C 0.48206(16) 1.3403(3) 0.63196(11) 0.0378(6) Uani 1 1 d .
H4A H 0.4568 1.2699 0.6000 0.057 Uiso 1 1 calc R
H4B H 0.5107 1.2906 0.6702 0.057 Uiso 1 1 calc R
H4C H 0.5219 1.3986 0.6187 0.057 Uiso 1 1 calc R
C5 C 0.35341(16) 1.3473(3) 0.66629(12) 0.0399(6) Uani 1 1 d .
H5A H 0.3267 1.2760 0.6352 0.060 Uiso 1 1 calc R
H5B H 0.3112 1.4097 0.6742 0.060 Uiso 1 1 calc R
H5C H 0.3839 1.2986 0.7044 0.060 Uiso 1 1 calc R
C6 C 0.36433(16) 1.4955(3) 0.57962(11) 0.0368(6) Uani 1 1 d .
H6A H 0.3420 1.4154 0.5519 0.055 Uiso 1 1 calc R
H6B H 0.4006 1.5532 0.5625 0.055 Uiso 1 1 calc R
H6C H 0.3186 1.5549 0.5840 0.055 Uiso 1 1 calc R
C12 C 0.40984(14) 1.7721(2) 0.63152(10) 0.0270(6) Uani 1 1 d .
C22 C 0.45735(15) 1.8020(2) 0.59140(11) 0.0305(6) Uani 1 1 d .
C32 C 0.42264(17) 1.8904(3) 0.54163(12) 0.0439(7) Uani 1 1 d .
H32A H 0.4529 1.9102 0.5135 0.053 Uiso 1 1 calc R
C42 C 0.34570(18) 1.9502(3) 0.53193(13) 0.0511(8) Uani 1 1 d .
H42A H 0.3231 2.0101 0.4973 0.061 Uiso 1 1 calc R
C52 C 0.30143(17) 1.9229(3) 0.57259(13) 0.0457(7) Uani 1 1 d .
H52A H 0.2483 1.9650 0.5656 0.055 Uiso 1 1 calc R
C62 C 0.33227(15) 1.8357(3) 0.62344(11) 0.0339(6) Uani 1 1 d .
C72 C 0.54393(16) 1.7425(3) 0.60280(11) 0.0381(6) Uani 1 1 d .
H72A H 0.5493 1.6575 0.6303 0.046 Uiso 1 1 calc R
C82 C 0.5633(2) 1.6936(4) 0.54469(14) 0.0606(9) Uani 1 1 d .
H82A H 0.5220 1.6230 0.5231 0.091 Uiso 1 1 calc R
H82B H 0.6186 1.6504 0.5558 0.091 Uiso 1 1 calc R
H82C H 0.5617 1.7761 0.5178 0.091 Uiso 1 1 calc R
C92 C 0.60805(19) 1.8525(4) 0.63630(17) 0.0735(11) Uani 1 1 d .
H92A H 0.5956 1.8839 0.6737 0.110 Uiso 1 1 calc R
H92B H 0.6064 1.9349 0.6094 0.110 Uiso 1 1 calc R
H92C H 0.6633 1.8093 0.6474 0.110 Uiso 1 1 calc R
C102 C 0.28143(17) 1.8109(3) 0.66760(13) 0.0452(7) Uani 1 1 d .
H10A H 0.3159 1.7532 0.7029 0.054 Uiso 1 1 calc R
C112 C 0.2024(2) 1.7269(4) 0.63770(18) 0.0740(11) Uani 1 1 d .
H11A H 0.2165 1.6367 0.6213 0.111 Uiso 1 1 calc R
H11B H 0.1661 1.7834 0.6042 0.111 Uiso 1 1 calc R
H11C H 0.1738 1.7066 0.6684 0.111 Uiso 1 1 calc R
C122 C 0.2597(2) 1.9519(4) 0.69330(15) 0.0640(9) Uani 1 1 d .
H12A H 0.3107 2.0056 0.7125 0.096 Uiso 1 1 calc R
H12B H 0.2312 1.9318 0.7241 0.096 Uiso 1 1 calc R
H12C H 0.2235 2.0085 0.6598 0.096 Uiso 1 1 calc R

loop_
_atom_site_aniso_label
_atom_site_aniso_U_11
_atom_site_aniso_U_22
_atom_site_aniso_U_33
_atom_site_aniso_U_23
_atom_site_aniso_U_13
_atom_site_aniso_U_12
Fe1 0.0480(3) 0.0184(3) 0.0284(3) 0.000 0.0036(2) 0.000
Cl1 0.1055(10) 0.0194(5) 0.0658(7) 0.000 0.0012(7) 0.000
N1 0.0306(11) 0.0202(12) 0.0221(10) 0.0005(8) 0.0061(8) 0.0010(8)
C1 0.0293(13) 0.0270(13) 0.0248(12) -0.0031(10) 0.0059(10) -0.0025(10)
C2 0.0223(12) 0.0243(13) 0.0268(13) -0.0012(10) 0.0110(10) -0.0010(10)
C3 0.035(2) 0.0187(17) 0.0270(18) 0.000 0.0086(16) 0.000
C4 0.0463(16) 0.0329(14) 0.0334(14) -0.0065(12) 0.0105(12) 0.0040(12)
C5 0.0407(15) 0.0351(15) 0.0424(15) -0.0054(13) 0.0099(12) -0.0099(12)
C6 0.0422(16) 0.0328(14) 0.0297(14) -0.0078(11) 0.0017(12) -0.0032(12)
C12 0.0304(14) 0.0225(13) 0.0243(13) -0.0002(10) 0.0023(11) -0.0017(10)
C22 0.0324(14) 0.0291(14) 0.0281(13) 0.0009(11) 0.0060(11) -0.0048(11)
C32 0.0471(18) 0.0512(17) 0.0325(15) 0.0132(13) 0.0103(13) -0.0066(14)
C42 0.0469(18) 0.0572(19) 0.0414(16) 0.0250(15) 0.0013(14) 0.0039(15)
C52 0.0357(16) 0.0466(18) 0.0493(17) 0.0143(14) 0.0041(14) 0.0088(13)
C62 0.0307(14) 0.0313(14) 0.0375(14) 0.0024(12) 0.0068(11) 0.0002(12)
C72 0.0373(15) 0.0439(16) 0.0362(15) 0.0037(12) 0.0156(13) -0.0011(12)
C82 0.066(2) 0.067(2) 0.0565(19) -0.0032(17) 0.0313(17) 0.0037(17)
C92 0.0377(18) 0.100(3) 0.082(2) -0.027(2) 0.0168(17) -0.0124(18)
C102 0.0379(16) 0.0467(18) 0.0535(17) 0.0126(14) 0.0175(13) 0.0118(13)
C112 0.056(2) 0.065(2) 0.117(3) -0.015(2) 0.051(2) -0.0104(17)
C122 0.071(2) 0.062(2) 0.067(2) -0.0040(18) 0.0340(18) 0.0056(18)

loop_
_atom_type_symbol
_atom_type_description
_atom_type_scat_dispersion_real
_atom_type_scat_dispersion_imag
_atom_type_scat_source
C C 0.0033 0.0016 'International Tables Vol C Tables 4.2.6.8 and 6.1.1.4'
H H 0.0000 0.0000 'International Tables Vol C Tables 4.2.6.8 and 6.1.1.4'
N N 0.0061 0.0033 'International Tables Vol C Tables 4.2.6.8 and 6.1.1.4'
Cl Cl 0.1484 0.1585 'International Tables Vol C Tables 4.2.6.8 and 6.1.1.4'
Fe Fe 0.3463 0.8444 'International Tables Vol C Tables 4.2.6.8 and 6.1.1.4'

loop_
_geom_angle_atom_site_label_1
_geom_angle_atom_site_label_2
_geom_angle_atom_site_label_3
_geom_angle
_geom_angle_site_symmetry_1
_geom_angle_site_symmetry_3
N1 Fe1 N1 96.35(11) . 2_656
N1 Fe1 Cl1 131.83(5) . .
N1 Fe1 Cl1 131.83(5) 2_656 .
C2 N1 C12 128.38(18) . .
C2 N1 Fe1 124.74(15) . .
C12 N1 Fe1 106.50(13) . .
C6 C1 C5 106.5(2) . .
C6 C1 C4 106.58(19) . .
C5 C1 C4 109.6(2) . .
C6 C1 C2 117.37(19) . .
C5 C1 C2 107.61(18) . .
C4 C1 C2 109.01(19) . .
N1 C2 C3 120.6(2) . .
N1 C2 C1 124.89(19) . .
C3 C2 C1 114.5(2) . .
C2 C3 C2 132.8(3) 2_656 .
C62 C12 C22 121.3(2) . .
C62 C12 N1 119.4(2) . .
C22 C12 N1 118.6(2) . .
C32 C22 C12 117.6(2) . .
C32 C22 C72 120.9(2) . .
C12 C22 C72 121.5(2) . .
C42 C32 C22 121.8(2) . .
C32 C42 C52 119.6(2) . .
C42 C52 C62 121.8(3) . .
C52 C62 C12 117.7(2) . .
C52 C62 C102 119.7(2) . .
C12 C62 C102 122.5(2) . .
C22 C72 C92 110.2(2) . .
C22 C72 C82 114.0(2) . .
C92 C72 C82 109.5(2) . .
C62 C102 C112 112.0(2) . .
C62 C102 C122 111.5(2) . .
C112 C102 C122 109.7(2) . .

loop_
_geom_bond_atom_site_label_1
_geom_bond_atom_site_label_2
_geom_bond_distance
_geom_bond_site_symmetry_2
Fe1 N1 1.9482(18) .
Fe1 N1 1.9482(18) 2_656
Fe1 Cl1 2.1722(11) .
N1 C2 1.346(3) .
N1 C12 1.441(3) .
C1 C6 1.534(3) .
C1 C5 1.541(3) .
C1 C4 1.542(3) .
C1 C2 1.556(3) .
C2 C3 1.403(3) .
C3 C2 1.403(3) 2_656
C12 C62 1.401(3) .
C12 C22 1.412(3) .
C22 C32 1.385(3) .
C22 C72 1.514(3) .
C32 C42 1.372(4) .
C42 C52 1.376(4) .
C52 C62 1.386(4) .
C62 C102 1.522(4) .
C72 C92 1.525(4) .
C72 C82 1.524(4) .
C102 C112 1.525(4) .
C102 C122 1.531(4) .
